data_7016072
loop_
_publ_author_name
'Zhu, Yi'
'Xiao, Zicheng'
'Wang, Longsheng'
'Yin, Panchao'
'Hao, Jian'
'Wei, Yongge'
'Wang, Yuan'

_publ_section_title
;
 Monosubstituted arylimido hexamolybdates containing pendant amino
 groups: synthesis and structural characterization.
;
_journal_issue 28
_journal_name_full 'Dalton transactions (Cambridge, England : 2003)'
_journal_page_first 7304
_journal_page_last 7309
_journal_paper_doi 10.1039/c1dt10168d
_journal_volume 40
_journal_year 2011
_chemical_formula_sum 'C48 H89 Mo6 N5 O18'
_chemical_formula_weight 1599.88
_chemical_name_systematic
;
?
;
_space_group_IT_number 14
_symmetry_cell_setting monoclinic
_symmetry_space_group_name_Hall '-P 2ybc'
_symmetry_space_group_name_H-M 'P 1 21/c 1'
_atom_sites_solution_hydrogens geom
_atom_sites_solution_primary direct
_atom_sites_solution_secondary difmap
_audit_creation_method SHELXL-97
_cell_angle_alpha 90.00
_cell_angle_beta 90.34(3)
_cell_angle_gamma 90.00
_cell_formula_units_Z 4
_cell_length_a 16.867(3)
_cell_length_b 17.653(4)
_cell_length_c 21.675(4)
_cell_measurement_reflns_used 33317
_cell_measurement_temperature 298(2)
_cell_measurement_theta_max 27.50
_cell_measurement_theta_min 3.05
_cell_volume 6454(2)
_computing_cell_refinement 'Rigaku RAPID AUTO Ver2.30'
_computing_data_collection 'Rigaku RAPID AUTO Ver2.30'
_computing_data_reduction 'Rigaku RAPID AUTO Ver2.30'
_computing_molecular_graphics 'Bruker SHELXTL'
_computing_publication_material 'Bruker SHELXTL'
_computing_structure_refinement 'SHELXL-97 (Sheldrick, 1997)'
_computing_structure_solution 'SHELXS-97 (Sheldrick, 1990)'
_diffrn_ambient_temperature 298(2)
_diffrn_detector_area_resol_mean '100x100 micron'
_diffrn_measured_fraction_theta_full 0.940
_diffrn_measured_fraction_theta_max 0.940
_diffrn_measurement_device_type 'Rigaku RAXIS-RAPID'
_diffrn_measurement_method Oscillation
_diffrn_radiation_monochromator graphite
_diffrn_radiation_source 'fine-focus sealed tube'
_diffrn_radiation_type MoK\a
_diffrn_radiation_wavelength 0.71073
_diffrn_reflns_av_R_equivalents 0.1131
_diffrn_reflns_av_sigmaI/netI 0.0978
_diffrn_reflns_limit_h_max 19
_diffrn_reflns_limit_h_min -20
_diffrn_reflns_limit_k_max 20
_diffrn_reflns_limit_k_min -20
_diffrn_reflns_limit_l_max 25
_diffrn_reflns_limit_l_min -25
_diffrn_reflns_number 43505
_diffrn_reflns_theta_full 25.00
_diffrn_reflns_theta_max 25.00
_diffrn_reflns_theta_min 3.05
_exptl_absorpt_coefficient_mu 1.196
_exptl_absorpt_correction_T_max 0.7960
_exptl_absorpt_correction_T_min 0.4480
_exptl_absorpt_correction_type multi-scan
_exptl_crystal_colour brown
_exptl_crystal_density_diffrn 1.647
_exptl_crystal_density_method 'not measured'
_exptl_crystal_description needle
_exptl_crystal_F_000 3232
_exptl_crystal_size_max 0.80
_exptl_crystal_size_mid 0.20
_exptl_crystal_size_min 0.20
_refine_diff_density_max 1.046
_refine_diff_density_min -1.496
_refine_diff_density_rms 0.144
_refine_ls_extinction_coef 0.00179(16)
_refine_ls_extinction_expression Fc^*^=kFc[1+0.001xFc^2^\l^3^/sin(2\q)]^-1/4^
_refine_ls_extinction_method SHELXL
_refine_ls_goodness_of_fit_ref 1.207
_refine_ls_hydrogen_treatment constr
_refine_ls_matrix_type full
_refine_ls_number_parameters 690
_refine_ls_number_reflns 10661
_refine_ls_number_restraints 213
_refine_ls_restrained_S_all 1.218
_refine_ls_R_factor_all 0.1032
_refine_ls_R_factor_gt 0.0765
_refine_ls_shift/su_max 0.002
_refine_ls_shift/su_mean 0.000
_refine_ls_structure_factor_coef Fsqd
_refine_ls_weighting_details 'calc w=1/[\s^2^(Fo^2^)+(0.0060P)^2^+12.0000P] where P=(Fo^2^+2Fc^2^)/3'
_refine_ls_weighting_scheme calc
_refine_ls_wR_factor_gt 0.1668
_refine_ls_wR_factor_ref 0.1809
_reflns_number_gt 6627
_reflns_number_total 10661
_reflns_threshold_expression >2sigma(I)
_cod_data_source_file c1dt10168d.txt
_cod_data_source_block MebiPh
_cod_original_sg_symbol_H-M 'P 21/c'
_cod_database_code 7016072

loop_
_symmetry_equiv_pos_as_xyz
'x, y, z'
'-x, y+1/2, -z+1/2'
'-x, -y, -z'
'x, -y-1/2, z-1/2'

loop_
_atom_site_label
_atom_site_type_symbol
_atom_site_fract_x
_atom_site_fract_y
_atom_site_fract_z
_atom_site_U_iso_or_equiv
_atom_site_adp_type
_atom_site_occupancy
_atom_site_symmetry_multiplicity
_atom_site_calc_flag
_atom_site_refinement_flags
_atom_site_disorder_assembly
_atom_site_disorder_group
Mo1 Mo 0.24919(5) 0.87136(4) 0.85466(4) 0.0701(3) Uani 1 1 d . . .
Mo2 Mo 0.20448(6) 1.04608(5) 0.88598(4) 0.0834(3) Uani 1 1 d . . .
Mo3 Mo 0.12424(5) 0.95991(5) 0.76529(5) 0.0848(3) Uani 1 1 d . . .
Mo4 Mo 0.38346(5) 1.00100(5) 0.83478(4) 0.0723(3) Uani 1 1 d . . .
Mo5 Mo 0.30209(5) 0.91506(5) 0.71370(4) 0.0777(3) Uani 1 1 d . . .
Mo6 Mo 0.25848(5) 1.09383(5) 0.74448(4) 0.0735(3) Uani 1 1 d . . .
O1 O 0.2540(3) 0.9786(3) 0.8011(2) 0.0634(15) Uani 1 1 d . . .
O2 O 0.1717(5) 1.0941(4) 0.9481(3) 0.114(3) Uani 1 1 d . . .
O3 O 0.0303(4) 0.9475(5) 0.7398(4) 0.118(3) Uani 1 1 d . . .
O4 O 0.4779(4) 1.0176(4) 0.8589(3) 0.099(2) Uani 1 1 d . . .
O5 O 0.3362(5) 0.8702(4) 0.6503(3) 0.108(2) Uani 1 1 d . . .
O6 O 0.2590(3) 1.1760(4) 0.7045(3) 0.0886(19) Uani 1 1 d . . .
O7 O 0.2123(4) 0.9430(3) 0.9150(3) 0.0780(17) Uani 1 1 d . . .
O8 O 0.1430(3) 0.8732(3) 0.8149(3) 0.0833(18) Uani 1 1 d . . .
O9 O 0.3583(3) 0.9063(3) 0.8718(3) 0.0739(16) Uani 1 1 d . . .
O10 O 0.2902(4) 0.8371(3) 0.7728(3) 0.0784(17) Uani 1 1 d . . .
O11 O 0.1105(4) 1.0160(4) 0.8419(3) 0.0878(19) Uani 1 1 d . . .
O12 O 0.3190(4) 1.0493(3) 0.8964(3) 0.0832(19) Uani 1 1 d . . .
O13 O 0.1880(4) 0.9133(4) 0.7022(3) 0.0871(19) Uani 1 1 d . . .
O14 O 0.3973(3) 0.9468(3) 0.7568(3) 0.0751(17) Uani 1 1 d . . .
O15 O 0.2187(4) 1.1232(3) 0.8253(3) 0.0856(19) Uani 1 1 d . . .
O16 O 0.1525(4) 1.0558(3) 0.7296(3) 0.0853(19) Uani 1 1 d . . .
O17 O 0.3615(3) 1.0889(3) 0.7837(3) 0.0750(17) Uani 1 1 d . . .
O18 O 0.2949(4) 1.0198(3) 0.6872(3) 0.0756(17) Uani 1 1 d . . .
N1 N 0.2455(4) 0.7846(4) 0.8924(3) 0.071(2) Uani 1 1 d . . .
N2 N 0.2411(5) 0.2407(5) 1.0165(5) 0.124(4) Uani 1 1 d . . .
H2A H 0.2552 0.2252 1.0526 0.148 Uiso 1 1 calc R . .
H2B H 0.2255 0.2086 0.9891 0.148 Uiso 1 1 calc R . .
N3 N 0.5069(4) 0.3014(5) 0.1602(4) 0.083(2) Uani 1 1 d . . .
N4 N 0.0282(5) 0.2773(6) 0.1280(4) 0.110(3) Uani 1 1 d . . .
N5 N 0.3299(9) 1.1056(8) 0.0794(7) 0.163(5) Uani 1 1 d . . .
C1 C 0.2417(5) 0.7095(5) 0.9133(5) 0.075(3) Uani 1 1 d . . .
C2 C 0.2498(6) 0.6895(6) 0.9773(5) 0.081(3) Uani 1 1 d . . .
C3 C 0.2483(6) 0.6128(5) 0.9924(5) 0.084(3) Uani 1 1 d . . .
H3A H 0.2534 0.5994 1.0338 0.100 Uiso 1 1 calc R . .
C4 C 0.2395(5) 0.5552(5) 0.9493(5) 0.072(2) Uani 1 1 d . . .
C5 C 0.2299(5) 0.5756(5) 0.8867(5) 0.080(3) Uani 1 1 d . . .
H5A H 0.2220 0.5384 0.8568 0.096 Uiso 1 1 calc R . .
C6 C 0.2323(6) 0.6519(6) 0.8699(5) 0.087(3) Uani 1 1 d . . .
H6A H 0.2275 0.6648 0.8284 0.104 Uiso 1 1 calc R . .
C7 C 0.2605(6) 0.7507(6) 1.0264(5) 0.106(4) Uani 1 1 d . . .
H7A H 0.2588 0.7997 1.0072 0.159 Uiso 1 1 calc R . .
H7B H 0.3107 0.7440 1.0467 0.159 Uiso 1 1 calc R . .
H7C H 0.2187 0.7469 1.0561 0.159 Uiso 1 1 calc R . .
C8 C 0.2400(6) 0.4744(5) 0.9684(5) 0.079(3) Uani 1 1 d . . .
C9 C 0.2127(6) 0.4179(5) 0.9254(5) 0.092(3) Uani 1 1 d . . .
H9A H 0.1936 0.4326 0.8869 0.111 Uiso 1 1 calc R . .
C10 C 0.2147(7) 0.3386(6) 0.9418(6) 0.098(3) Uani 1 1 d . . .
C11 C 0.2433(7) 0.3180(6) 1.0024(6) 0.095(3) Uani 1 1 d . . .
C12 C 0.2668(6) 0.3719(6) 1.0425(5) 0.088(3) Uani 1 1 d . . .
H12A H 0.2843 0.3576 1.0816 0.105 Uiso 1 1 calc R . .
C13 C 0.2656(5) 0.4488(6) 1.0271(5) 0.082(3) Uani 1 1 d . . .
H13A H 0.2821 0.4842 1.0562 0.098 Uiso 1 1 calc R . .
C14 C 0.1868(10) 0.2813(7) 0.8943(6) 0.171(7) Uani 1 1 d . . .
H14A H 0.1591 0.3070 0.8616 0.256 Uiso 1 1 calc R . .
H14B H 0.1519 0.2456 0.9135 0.256 Uiso 1 1 calc R . .
H14C H 0.2318 0.2551 0.8777 0.256 Uiso 1 1 calc R . .
C15 C 0.3666(13) 0.9756(9) 0.0319(8) 0.231(11) Uani 1 1 d . . .
H15A H 0.3190 0.9474 0.0237 0.347 Uiso 1 1 calc R . .
H15B H 0.3990 0.9483 0.0609 0.347 Uiso 1 1 calc R . .
H15C H 0.3953 0.9827 -0.0058 0.347 Uiso 1 1 calc R . .
C16 C 0.3462(11) 1.0489(10) 0.0576(7) 0.133(5) Uani 1 1 d . . .
C111 C 0.4738(6) 0.3813(5) 0.1470(4) 0.081(3) Uani 1 1 d D . .
H11D H 0.4266 0.3762 0.1216 0.098 Uiso 1 1 calc R . .
H11E H 0.4580 0.4039 0.1858 0.098 Uiso 1 1 calc R . .
C112 C 0.5309(6) 0.4356(5) 0.1148(5) 0.096(3) Uani 1 1 d D . .
H11F H 0.5781 0.4427 0.1399 0.115 Uiso 1 1 calc R . .
H11G H 0.5467 0.4146 0.0754 0.115 Uiso 1 1 calc R . .
C113 C 0.4897(7) 0.5109(5) 0.1049(5) 0.108(4) Uani 1 1 d D . .
H11H H 0.4750 0.5314 0.1448 0.129 Uiso 1 1 calc R . .
H11I H 0.4412 0.5023 0.0817 0.129 Uiso 1 1 calc R . .
C114 C 0.5389(8) 0.5694(7) 0.0712(6) 0.146(5) Uani 1 1 d D . .
H11A H 0.5091 0.6155 0.0671 0.219 Uiso 1 1 calc R . .
H11B H 0.5521 0.5507 0.0310 0.219 Uiso 1 1 calc R . .
H11C H 0.5867 0.5792 0.0941 0.219 Uiso 1 1 calc R . .
C121 C 0.5352(6) 0.2626(6) 0.1015(5) 0.092(3) Uani 1 1 d D . .
H12E H 0.5555 0.2129 0.1123 0.110 Uiso 1 1 calc R . .
H12F H 0.5789 0.2916 0.0847 0.110 Uiso 1 1 calc R . .
C122 C 0.4721(6) 0.2531(6) 0.0511(4) 0.093(3) Uani 1 1 d D . .
H12G H 0.4288 0.2226 0.0668 0.112 Uiso 1 1 calc R . .
H12H H 0.4510 0.3024 0.0400 0.112 Uiso 1 1 calc R . .
C123 C 0.5062(8) 0.2155(8) -0.0055(5) 0.145(5) Uani 1 1 d D . .
H12I H 0.5300 0.1677 0.0066 0.174 Uiso 1 1 calc R . .
H12J H 0.5479 0.2474 -0.0218 0.174 Uiso 1 1 calc R . .
C124 C 0.4455(8) 0.2006(8) -0.0565(6) 0.148(5) Uani 1 1 d D . .
H12B H 0.4704 0.1740 -0.0898 0.221 Uiso 1 1 calc R . .
H12C H 0.4248 0.2479 -0.0713 0.221 Uiso 1 1 calc R . .
H12D H 0.4029 0.1705 -0.0405 0.221 Uiso 1 1 calc R . .
C131 C 0.4384(6) 0.2568(5) 0.1909(5) 0.092(3) Uani 1 1 d DU . .
H13E H 0.4225 0.2846 0.2274 0.111 Uiso 1 1 calc R . .
H13F H 0.3937 0.2572 0.1626 0.111 Uiso 1 1 calc R . .
C132 C 0.4532(7) 0.1748(6) 0.2101(6) 0.128(4) Uani 1 1 d DU . .
H13G H 0.5026 0.1707 0.2329 0.153 Uiso 1 1 calc R . .
H13H H 0.4564 0.1425 0.1739 0.153 Uiso 1 1 calc R . .
C133 C 0.3810(8) 0.1499(8) 0.2520(8) 0.203(7) Uani 1 1 d DU . .
H13I H 0.3854 0.1731 0.2925 0.244 Uiso 1 1 calc R . .
H13J H 0.3312 0.1656 0.2334 0.244 Uiso 1 1 calc R . .
C134 C 0.3840(13) 0.0641(8) 0.2577(12) 0.323(14) Uani 1 1 d DU . .
H13B H 0.3367 0.0463 0.2774 0.484 Uiso 1 1 calc R . .
H13C H 0.4294 0.0497 0.2818 0.484 Uiso 1 1 calc R . .
H13D H 0.3876 0.0420 0.2173 0.484 Uiso 1 1 calc R . .
C141 C 0.5790(6) 0.3057(6) 0.2036(5) 0.108(4) Uani 1 1 d DU . .
H14G H 0.5997 0.2549 0.2092 0.130 Uiso 1 1 calc R . .
H14H H 0.6198 0.3353 0.1835 0.130 Uiso 1 1 calc R . .
C142 C 0.5640(8) 0.3398(9) 0.2670(6) 0.152(5) Uani 1 1 d DU . .
H14I H 0.5177 0.3158 0.2848 0.182 Uiso 1 1 calc R . .
H14J H 0.5525 0.3933 0.2623 0.182 Uiso 1 1 calc R . .
C143 C 0.6343(11) 0.3305(9) 0.3117(7) 0.203(8) Uani 1 1 d DU . .
H14K H 0.6146 0.3246 0.3533 0.244 Uiso 1 1 calc R . .
H14L H 0.6635 0.2850 0.3011 0.244 Uiso 1 1 calc R . .
C144 C 0.6881(13) 0.3966(14) 0.3092(12) 0.347(16) Uani 1 1 d DU . .
H14D H 0.7316 0.3890 0.3373 0.382 Uiso 1 1 calc R . .
H14E H 0.6596 0.4415 0.3207 0.382 Uiso 1 1 calc R . .
H14F H 0.7080 0.4022 0.2680 0.382 Uiso 1 1 calc R . .
C211 C -0.0263(6) 0.2850(7) 0.1825(5) 0.113(4) Uani 1 1 d D . .
H21D H -0.0500 0.2359 0.1904 0.135 Uiso 1 1 calc R . .
H21E H -0.0689 0.3193 0.1711 0.135 Uiso 1 1 calc R . .
C212 C 0.0106(8) 0.3133(9) 0.2423(5) 0.157(6) Uani 1 1 d D . .
H21F H 0.0446 0.2740 0.2591 0.188 Uiso 1 1 calc R . .
H21G H 0.0435 0.3570 0.2334 0.188 Uiso 1 1 calc R . .
C213 C -0.0500(10) 0.3350(9) 0.2901(7) 0.193(8) Uani 1 1 d D . .
H21H H -0.0816 0.3767 0.2744 0.231 Uiso 1 1 calc R . .
H21I H -0.0227 0.3524 0.3269 0.231 Uiso 1 1 calc R . .
C214 C -0.1047(10) 0.2702(10) 0.3071(8) 0.212(9) Uani 1 1 d D . .
H21A H -0.1430 0.2876 0.3364 0.318 Uiso 1 1 calc R . .
H21B H -0.0741 0.2298 0.3249 0.318 Uiso 1 1 calc R . .
H21C H -0.1314 0.2523 0.2707 0.318 Uiso 1 1 calc R . .
C221 C 0.0667(7) 0.3526(7) 0.1097(6) 0.121(4) Uani 1 1 d D . .
H22D H 0.0930 0.3451 0.0705 0.146 Uiso 1 1 calc R . .
H22E H 0.1075 0.3641 0.1399 0.146 Uiso 1 1 calc R . .
C222 C 0.0129(7) 0.4235(7) 0.1034(6) 0.132(5) Uani 1 1 d D . .
H22F H -0.0294 0.4134 0.0740 0.158 Uiso 1 1 calc R . .
H22G H -0.0109 0.4351 0.1429 0.158 Uiso 1 1 calc R . .
C223 C 0.0621(8) 0.4910(7) 0.0815(7) 0.142(5) Uani 1 1 d D . .
H22H H 0.1078 0.4962 0.1085 0.171 Uiso 1 1 calc R . .
H22I H 0.0815 0.4801 0.0404 0.171 Uiso 1 1 calc R . .
C224 C 0.0190(10) 0.5651(8) 0.0797(7) 0.172(6) Uani 1 1 d D . .
H22A H 0.0550 0.6045 0.0677 0.258 Uiso 1 1 calc R . .
H22B H -0.0017 0.5762 0.1199 0.258 Uiso 1 1 calc R . .
H22C H -0.0238 0.5622 0.0505 0.258 Uiso 1 1 calc R . .
C231 C -0.0206(7) 0.2453(8) 0.0749(5) 0.133(5) Uani 1 1 d D . .
H23D H -0.0649 0.2792 0.0673 0.159 Uiso 1 1 calc R . .
H23E H -0.0424 0.1970 0.0877 0.159 Uiso 1 1 calc R . .
C232 C 0.0230(8) 0.2336(9) 0.0143(5) 0.147(5) Uani 1 1 d D . .
H23F H 0.0705 0.2039 0.0215 0.177 Uiso 1 1 calc R . .
H23G H 0.0387 0.2822 -0.0025 0.177 Uiso 1 1 calc R . .
C233 C -0.0309(10) 0.1925(12) -0.0320(6) 0.236(12) Uani 1 1 d D . .
H23H H -0.0785 0.2225 -0.0381 0.283 Uiso 1 1 calc R . .
H23I H -0.0038 0.1897 -0.0713 0.283 Uiso 1 1 calc R . .
C234 C -0.0550(13) 0.1129(11) -0.0130(10) 0.254(12) Uani 1 1 d D . .
H23A H -0.0903 0.0921 -0.0435 0.381 Uiso 1 1 calc R . .
H23B H -0.0813 0.1148 0.0261 0.381 Uiso 1 1 calc R . .
H23C H -0.0087 0.0816 -0.0097 0.381 Uiso 1 1 calc R . .
C241 C 0.0985(7) 0.2230(8) 0.1401(7) 0.152(5) Uani 1 1 d DU . .
H24D H 0.1303 0.2436 0.1736 0.182 Uiso 1 1 calc R . .
H24E H 0.1315 0.2222 0.1036 0.182 Uiso 1 1 calc R . .
C242 C 0.0765(7) 0.1403(8) 0.1566(8) 0.175(6) Uani 1 1 d DU . .
H24F H 0.0368 0.1392 0.1889 0.210 Uiso 1 1 calc R . .
H24G H 0.0558 0.1139 0.1207 0.210 Uiso 1 1 calc R . .
C243 C 0.1537(9) 0.1036(9) 0.1790(10) 0.253(9) Uani 1 1 d DU . .
H24H H 0.1925 0.1067 0.1462 0.304 Uiso 1 1 calc R . .
H24I H 0.1740 0.1324 0.2138 0.304 Uiso 1 1 calc R . .
C244 C 0.1454(10) 0.0228(9) 0.1979(11) 0.262 Uani 1 1 d DU . .
H24A H 0.1968 0.0024 0.2075 0.392 Uiso 1 1 calc R . .
H24B H 0.1220 -0.0056 0.1647 0.392 Uiso 1 1 calc R . .
H24C H 0.1122 0.0196 0.2336 0.392 Uiso 1 1 calc R . .

loop_
_atom_site_aniso_label
_atom_site_aniso_U_11
_atom_site_aniso_U_22
_atom_site_aniso_U_33
_atom_site_aniso_U_23
_atom_site_aniso_U_13
_atom_site_aniso_U_12
Mo1 0.0669(5) 0.0613(5) 0.0821(6) 0.0101(4) -0.0017(4) -0.0015(4)
Mo2 0.0889(7) 0.0715(6) 0.0901(7) -0.0039(5) 0.0208(5) 0.0060(5)
Mo3 0.0574(5) 0.0881(7) 0.1086(8) 0.0228(5) -0.0131(5) -0.0104(4)
Mo4 0.0595(5) 0.0769(6) 0.0805(6) 0.0042(4) -0.0085(4) -0.0077(4)
Mo5 0.0803(6) 0.0778(6) 0.0749(6) -0.0081(4) 0.0016(5) -0.0016(5)
Mo6 0.0620(5) 0.0666(5) 0.0918(7) 0.0158(4) -0.0003(4) -0.0016(4)
O1 0.050(3) 0.068(3) 0.073(4) -0.013(3) 0.004(3) -0.006(3)
O2 0.134(7) 0.098(5) 0.111(6) -0.019(4) 0.036(5) 0.011(5)
O3 0.052(4) 0.159(7) 0.142(7) 0.042(5) -0.027(4) -0.026(4)
O4 0.058(4) 0.128(6) 0.111(5) 0.015(4) -0.025(4) -0.028(4)
O5 0.127(6) 0.100(5) 0.097(5) -0.020(4) 0.008(5) 0.007(5)
O6 0.063(4) 0.088(4) 0.114(5) 0.023(4) -0.009(4) 0.004(3)
O7 0.087(4) 0.068(4) 0.079(4) 0.002(3) 0.012(3) -0.003(3)
O8 0.064(4) 0.076(4) 0.109(5) 0.010(4) -0.010(3) -0.017(3)
O9 0.073(4) 0.067(4) 0.082(4) 0.008(3) -0.011(3) -0.005(3)
O10 0.080(4) 0.056(3) 0.099(5) -0.001(3) -0.002(4) 0.011(3)
O11 0.063(4) 0.093(5) 0.107(5) 0.008(4) 0.002(4) 0.009(3)
O12 0.084(5) 0.086(4) 0.080(4) -0.011(3) 0.005(3) -0.023(4)
O13 0.074(4) 0.098(5) 0.089(5) 0.006(4) -0.020(3) -0.022(4)
O14 0.058(4) 0.081(4) 0.087(4) -0.003(3) 0.002(3) 0.010(3)
O15 0.085(5) 0.058(4) 0.114(5) 0.009(3) 0.016(4) 0.006(3)
O16 0.071(4) 0.078(4) 0.107(5) 0.027(4) -0.007(4) -0.006(3)
O17 0.059(4) 0.072(4) 0.094(5) 0.004(3) -0.006(3) -0.017(3)
O18 0.080(4) 0.077(4) 0.069(4) 0.007(3) -0.006(3) 0.002(3)
N1 0.054(4) 0.062(4) 0.098(6) 0.012(4) -0.008(4) 0.001(4)
N2 0.130(9) 0.079(6) 0.163(10) 0.018(6) 0.020(7) -0.010(6)
N3 0.062(5) 0.093(6) 0.092(6) -0.009(5) 0.001(4) 0.011(4)
N4 0.071(6) 0.156(9) 0.102(7) 0.013(6) -0.009(5) -0.033(6)
N5 0.186(14) 0.139(12) 0.165(13) 0.005(10) 0.006(10) 0.004(11)
C1 0.068(6) 0.071(6) 0.086(7) 0.004(5) 0.005(5) 0.004(5)
C2 0.076(7) 0.080(7) 0.087(7) -0.001(6) -0.005(5) -0.003(5)
C3 0.104(8) 0.070(6) 0.077(7) 0.009(5) -0.005(6) 0.002(6)
C4 0.060(6) 0.064(6) 0.092(7) 0.001(5) 0.005(5) -0.001(4)
C5 0.078(7) 0.070(6) 0.091(8) 0.001(5) -0.003(5) 0.003(5)
C6 0.089(7) 0.097(8) 0.075(7) 0.004(6) 0.004(5) 0.006(6)
C7 0.105(9) 0.094(8) 0.119(9) -0.021(7) -0.025(7) -0.005(7)
C8 0.080(7) 0.065(6) 0.094(8) 0.001(5) 0.009(6) -0.005(5)
C9 0.105(8) 0.070(6) 0.103(8) -0.007(6) 0.010(6) -0.010(6)
C10 0.108(9) 0.069(7) 0.116(10) -0.011(7) 0.016(7) -0.013(6)
C11 0.085(8) 0.075(8) 0.126(10) 0.015(7) 0.020(7) 0.000(6)
C12 0.080(7) 0.070(6) 0.114(9) 0.026(6) -0.007(6) 0.003(6)
C13 0.065(6) 0.096(8) 0.085(7) 0.008(6) -0.001(5) 0.009(5)
C14 0.27(2) 0.085(9) 0.161(13) -0.040(9) 0.012(13) -0.059(11)
C15 0.39(3) 0.140(14) 0.164(16) -0.028(12) -0.128(17) 0.092(17)
C16 0.161(15) 0.142(14) 0.097(11) 0.025(10) -0.033(10) 0.004(12)
C111 0.075(6) 0.076(6) 0.093(7) -0.002(5) 0.006(5) 0.018(5)
C112 0.086(8) 0.093(8) 0.107(9) -0.012(6) 0.003(6) 0.011(6)
C113 0.114(10) 0.098(8) 0.111(9) -0.009(7) 0.011(7) -0.003(7)
C114 0.172(14) 0.126(10) 0.140(12) 0.010(9) 0.020(10) -0.026(10)
C121 0.072(7) 0.091(7) 0.112(9) -0.020(6) 0.016(6) 0.010(6)
C122 0.093(8) 0.090(7) 0.097(8) -0.015(6) 0.015(6) 0.008(6)
C123 0.144(13) 0.151(13) 0.139(12) -0.059(10) 0.011(10) 0.009(10)
C124 0.154(14) 0.160(13) 0.129(12) -0.037(10) 0.016(10) -0.023(11)
C131 0.067(6) 0.110(7) 0.100(8) 0.008(6) 0.015(5) 0.006(6)
C132 0.114(9) 0.106(8) 0.162(12) -0.007(8) -0.032(8) 0.022(7)
C133 0.124(11) 0.161(12) 0.32(2) 0.142(13) -0.050(11) -0.043(10)
C134 0.28(3) 0.184(14) 0.51(4) 0.09(2) 0.01(3) -0.038(17)
C141 0.062(6) 0.114(9) 0.147(9) -0.018(7) -0.019(6) 0.018(6)
C142 0.129(11) 0.191(13) 0.137(10) -0.024(10) -0.023(8) 0.039(10)
C143 0.222(18) 0.180(15) 0.207(14) -0.053(13) -0.104(13) 0.049(13)
C144 0.22(2) 0.40(3) 0.42(4) -0.06(3) -0.07(2) -0.09(2)
C211 0.084(8) 0.149(11) 0.106(9) 0.014(8) 0.018(7) -0.011(7)
C212 0.158(14) 0.231(17) 0.082(9) -0.010(10) 0.001(9) -0.097(12)
C213 0.23(2) 0.25(2) 0.105(12) -0.021(13) 0.021(13) -0.073(17)
C214 0.23(2) 0.24(2) 0.169(17) -0.024(15) 0.064(15) -0.056(17)
C221 0.082(8) 0.157(12) 0.124(10) 0.012(9) -0.025(7) -0.031(9)
C222 0.101(10) 0.161(13) 0.133(11) 0.003(10) -0.018(8) -0.036(10)
C223 0.126(12) 0.173(14) 0.129(12) 0.025(11) -0.009(9) -0.047(11)
C224 0.204(19) 0.160(14) 0.151(14) 0.023(12) -0.045(12) 0.004(13)
C231 0.092(9) 0.211(15) 0.094(9) -0.031(9) -0.003(7) -0.029(9)
C232 0.120(12) 0.227(17) 0.095(10) -0.016(10) 0.006(9) 0.008(11)
C233 0.121(14) 0.48(4) 0.109(13) -0.089(19) -0.015(10) -0.029(19)
C234 0.28(3) 0.22(2) 0.27(3) -0.003(19) 0.08(2) -0.080(19)
C241 0.081(9) 0.201(12) 0.173(13) 0.069(11) 0.000(9) -0.013(9)
C242 0.094(9) 0.192(12) 0.240(16) 0.046(12) 0.024(11) -0.013(8)
C243 0.123(12) 0.217(12) 0.42(2) 0.068(16) 0.059(15) 0.072(11)
C244 0.120 0.246 0.420 0.067 0.072 0.070

loop_
_atom_type_symbol
_atom_type_description
_atom_type_scat_dispersion_real
_atom_type_scat_dispersion_imag
_atom_type_scat_source
C C 0.0033 0.0016 'International Tables Vol C Tables 4.2.6.8 and 6.1.1.4'
H H 0.0000 0.0000 'International Tables Vol C Tables 4.2.6.8 and 6.1.1.4'
N N 0.0061 0.0033 'International Tables Vol C Tables 4.2.6.8 and 6.1.1.4'
O O 0.0106 0.0060 'International Tables Vol C Tables 4.2.6.8 and 6.1.1.4'
Mo Mo -1.6832 0.6857 'International Tables Vol C Tables 4.2.6.8 and 6.1.1.4'

loop_
_geom_angle_atom_site_label_1
_geom_angle_atom_site_label_2
_geom_angle_atom_site_label_3
_geom_angle
_geom_angle_site_symmetry_1
_geom_angle_site_symmetry_3
_geom_angle_publ_flag
N1 Mo1 O7 104.3(3) . . ?
N1 Mo1 O9 102.9(3) . . ?
O7 Mo1 O9 88.4(3) . . ?
N1 Mo1 O8 100.6(3) . . ?
O7 Mo1 O8 89.4(3) . . ?
O9 Mo1 O8 156.2(2) . . ?
N1 Mo1 O10 99.5(3) . . ?
O7 Mo1 O10 156.3(2) . . ?
O9 Mo1 O10 86.2(2) . . ?
O8 Mo1 O10 86.4(3) . . ?
N1 Mo1 O1 176.6(3) . . ?
O7 Mo1 O1 78.9(2) . . ?
O9 Mo1 O1 78.2(2) . . ?
O8 Mo1 O1 78.2(2) . . ?
O10 Mo1 O1 77.3(2) . . ?
O2 Mo2 O15 103.6(3) . . ?
O2 Mo2 O11 105.2(3) . . ?
O15 Mo2 O11 87.8(3) . . ?
O2 Mo2 O7 103.6(3) . . ?
O15 Mo2 O7 152.7(2) . . ?
O11 Mo2 O7 87.4(3) . . ?
O2 Mo2 O12 102.8(3) . . ?
O15 Mo2 O12 86.0(3) . . ?
O11 Mo2 O12 151.9(3) . . ?
O7 Mo2 O12 85.7(3) . . ?
O2 Mo2 O1 178.1(3) . . ?
O15 Mo2 O1 77.0(2) . . ?
O11 Mo2 O1 76.5(2) . . ?
O7 Mo2 O1 75.7(2) . . ?
O12 Mo2 O1 75.4(2) . . ?
O3 Mo3 O8 103.5(3) . . ?
O3 Mo3 O16 102.5(3) . . ?
O8 Mo3 O16 153.9(3) . . ?
O3 Mo3 O13 103.8(3) . . ?
O8 Mo3 O13 88.1(3) . . ?
O16 Mo3 O13 87.1(3) . . ?
O3 Mo3 O11 103.2(3) . . ?
O8 Mo3 O11 86.9(3) . . ?
O16 Mo3 O11 85.8(3) . . ?
O13 Mo3 O11 152.9(3) . . ?
O3 Mo3 O1 179.3(3) . . ?
O8 Mo3 O1 76.9(2) . . ?
O16 Mo3 O1 77.1(2) . . ?
O13 Mo3 O1 76.8(2) . . ?
O11 Mo3 O1 76.2(2) . . ?
O4 Mo4 O9 103.5(3) . . ?
O4 Mo4 O12 104.0(3) . . ?
O9 Mo4 O12 88.2(2) . . ?
O4 Mo4 O17 102.3(3) . . ?
O9 Mo4 O17 154.2(2) . . ?
O12 Mo4 O17 86.3(3) . . ?
O4 Mo4 O14 103.5(3) . . ?
O9 Mo4 O14 87.9(2) . . ?
O12 Mo4 O14 152.4(3) . . ?
O17 Mo4 O14 85.5(2) . . ?
O4 Mo4 O1 179.7(3) . . ?
O9 Mo4 O1 76.8(2) . . ?
O12 Mo4 O1 76.2(2) . . ?
O17 Mo4 O1 77.4(2) . . ?
O14 Mo4 O1 76.3(2) . . ?
O5 Mo5 O10 104.3(3) . . ?
O5 Mo5 O14 104.1(3) . . ?
O10 Mo5 O14 88.5(3) . . ?
O5 Mo5 O13 103.3(3) . . ?
O10 Mo5 O13 88.1(3) . . ?
O14 Mo5 O13 152.4(3) . . ?
O5 Mo5 O18 103.1(3) . . ?
O10 Mo5 O18 152.5(2) . . ?
O14 Mo5 O18 85.3(3) . . ?
O13 Mo5 O18 85.2(3) . . ?
O5 Mo5 O1 179.3(3) . . ?
O10 Mo5 O1 76.2(2) . . ?
O14 Mo5 O1 76.2(2) . . ?
O13 Mo5 O1 76.4(2) . . ?
O18 Mo5 O1 76.3(2) . . ?
O6 Mo6 O18 104.6(3) . . ?
O6 Mo6 O17 104.9(3) . . ?
O18 Mo6 O17 87.9(3) . . ?
O6 Mo6 O16 102.7(3) . . ?
O18 Mo6 O16 87.4(3) . . ?
O17 Mo6 O16 152.3(2) . . ?
O6 Mo6 O15 103.6(3) . . ?
O18 Mo6 O15 151.8(2) . . ?
O17 Mo6 O15 86.0(3) . . ?
O16 Mo6 O15 85.4(3) . . ?
O6 Mo6 O1 178.4(2) . . ?
O18 Mo6 O1 76.2(2) . . ?
O17 Mo6 O1 76.4(2) . . ?
O16 Mo6 O1 76.0(2) . . ?
O15 Mo6 O1 75.6(2) . . ?
Mo1 O1 Mo4 91.1(2) . . ?
Mo1 O1 Mo3 90.93(17) . . ?
Mo4 O1 Mo3 178.0(3) . . ?
Mo1 O1 Mo2 90.52(18) . . ?
Mo4 O1 Mo2 90.34(18) . . ?
Mo3 O1 Mo2 89.70(16) . . ?
Mo1 O1 Mo5 91.64(18) . . ?
Mo4 O1 Mo5 90.36(16) . . ?
Mo3 O1 Mo5 89.51(18) . . ?
Mo2 O1 Mo5 177.7(3) . . ?
Mo1 O1 Mo6 179.5(3) . . ?
Mo4 O1 Mo6 89.08(17) . . ?
Mo3 O1 Mo6 88.93(19) . . ?
Mo2 O1 Mo6 89.01(18) . . ?
Mo5 O1 Mo6 88.83(18) . . ?
Mo1 O7 Mo2 114.8(3) . . ?
Mo3 O8 Mo1 114.0(3) . . ?
Mo4 O9 Mo1 113.9(3) . . ?
Mo5 O10 Mo1 114.8(3) . . ?
Mo2 O11 Mo3 117.6(3) . . ?
Mo4 O12 Mo2 118.1(3) . . ?
Mo3 O13 Mo5 117.3(3) . . ?
Mo5 O14 Mo4 117.1(3) . . ?
Mo2 O15 Mo6 118.3(3) . . ?
Mo3 O16 Mo6 118.0(3) . . ?
Mo6 O17 Mo4 117.1(3) . . ?
Mo6 O18 Mo5 118.7(3) . . ?
C1 N1 Mo1 170.8(7) . . ?
C11 N2 H2A 120.0 . . ?
C11 N2 H2B 120.0 . . ?
H2A N2 H2B 120.0 . . ?
C121 N3 C141 106.4(7) . . ?
C121 N3 C111 111.8(7) . . ?
C141 N3 C111 110.7(8) . . ?
C121 N3 C131 111.5(7) . . ?
C141 N3 C131 110.6(8) . . ?
C111 N3 C131 105.9(6) . . ?
C211 N4 C231 107.3(8) . . ?
C211 N4 C221 112.7(10) . . ?
C231 N4 C221 110.7(10) . . ?
C211 N4 C241 113.2(9) . . ?
C231 N4 C241 108.0(11) . . ?
C221 N4 C241 104.9(8) . . ?
C6 C1 N1 118.4(9) . . ?
C6 C1 C2 118.9(9) . . ?
N1 C1 C2 122.6(9) . . ?
C3 C2 C1 117.6(9) . . ?
C3 C2 C7 121.8(10) . . ?
C1 C2 C7 120.6(9) . . ?
C4 C3 C2 123.7(9) . . ?
C4 C3 H3A 118.1 . . ?
C2 C3 H3A 118.1 . . ?
C3 C4 C5 118.1(9) . . ?
C3 C4 C8 121.0(9) . . ?
C5 C4 C8 120.9(9) . . ?
C6 C5 C4 119.6(9) . . ?
C6 C5 H5A 120.2 . . ?
C4 C5 H5A 120.2 . . ?
C1 C6 C5 122.0(10) . . ?
C1 C6 H6A 119.0 . . ?
C5 C6 H6A 119.0 . . ?
C2 C7 H7A 109.5 . . ?
C2 C7 H7B 109.5 . . ?
H7A C7 H7B 109.5 . . ?
C2 C7 H7C 109.5 . . ?
H7A C7 H7C 109.5 . . ?
H7B C7 H7C 109.5 . . ?
C13 C8 C9 117.2(9) . . ?
C13 C8 C4 123.9(10) . . ?
C9 C8 C4 118.9(10) . . ?
C8 C9 C10 120.4(11) . . ?
C8 C9 H9A 119.8 . . ?
C10 C9 H9A 119.8 . . ?
C11 C10 C9 118.3(10) . . ?
C11 C10 C14 123.4(11) . . ?
C9 C10 C14 118.3(12) . . ?
C12 C11 N2 123.7(12) . . ?
C12 C11 C10 120.4(10) . . ?
N2 C11 C10 115.8(12) . . ?
C11 C12 C13 121.8(11) . . ?
C11 C12 H12A 119.1 . . ?
C13 C12 H12A 119.1 . . ?
C12 C13 C8 121.9(10) . . ?
C12 C13 H13A 119.0 . . ?
C8 C13 H13A 119.0 . . ?
C10 C14 H14A 109.5 . . ?
C10 C14 H14B 109.5 . . ?
H14A C14 H14B 109.5 . . ?
C10 C14 H14C 109.5 . . ?
H14A C14 H14C 109.5 . . ?
H14B C14 H14C 109.5 . . ?
C16 C15 H15A 109.5 . . ?
C16 C15 H15B 109.5 . . ?
H15A C15 H15B 109.5 . . ?
C16 C15 H15C 109.5 . . ?
H15A C15 H15C 109.5 . . ?
H15B C15 H15C 109.5 . . ?
N5 C16 C15 178.0(18) . . ?
C112 C111 N3 115.5(7) . . ?
C112 C111 H11D 108.4 . . ?
N3 C111 H11D 108.4 . . ?
C112 C111 H11E 108.4 . . ?
N3 C111 H11E 108.4 . . ?
H11D C111 H11E 107.5 . . ?
C113 C112 C111 109.0(8) . . ?
C113 C112 H11F 109.9 . . ?
C111 C112 H11F 109.9 . . ?
C113 C112 H11G 109.9 . . ?
C111 C112 H11G 109.9 . . ?
H11F C112 H11G 108.3 . . ?
C112 C113 C114 114.4(9) . . ?
C112 C113 H11H 108.6 . . ?
C114 C113 H11H 108.6 . . ?
C112 C113 H11I 108.6 . . ?
C114 C113 H11I 108.6 . . ?
H11H C113 H11I 107.6 . . ?
C113 C114 H11A 109.5 . . ?
C113 C114 H11B 109.5 . . ?
H11A C114 H11B 109.5 . . ?
C113 C114 H11C 109.5 . . ?
H11A C114 H11C 109.5 . . ?
H11B C114 H11C 109.5 . . ?
N3 C121 C122 115.1(7) . . ?
N3 C121 H12E 108.5 . . ?
C122 C121 H12E 108.5 . . ?
N3 C121 H12F 108.5 . . ?
C122 C121 H12F 108.5 . . ?
H12E C121 H12F 107.5 . . ?
C123 C122 C121 111.2(8) . . ?
C123 C122 H12G 109.4 . . ?
C121 C122 H12G 109.4 . . ?
C123 C122 H12H 109.4 . . ?
C121 C122 H12H 109.4 . . ?
H12G C122 H12H 108.0 . . ?
C122 C123 C124 114.0(10) . . ?
C122 C123 H12I 108.7 . . ?
C124 C123 H12I 108.7 . . ?
C122 C123 H12J 108.7 . . ?
C124 C123 H12J 108.7 . . ?
H12I C123 H12J 107.6 . . ?
C123 C124 H12B 109.5 . . ?
C123 C124 H12C 109.5 . . ?
H12B C124 H12C 109.5 . . ?
C123 C124 H12D 109.5 . . ?
H12B C124 H12D 109.5 . . ?
H12C C124 H12D 109.5 . . ?
C132 C131 N3 118.5(8) . . ?
C132 C131 H13E 107.7 . . ?
N3 C131 H13E 107.7 . . ?
C132 C131 H13F 107.7 . . ?
N3 C131 H13F 107.7 . . ?
H13E C131 H13F 107.1 . . ?
C131 C132 C133 107.1(9) . . ?
C131 C132 H13G 110.3 . . ?
C133 C132 H13G 110.3 . . ?
C131 C132 H13H 110.3 . . ?
C133 C132 H13H 110.3 . . ?
H13G C132 H13H 108.6 . . ?
C134 C133 C132 107.2(12) . . ?
C134 C133 H13I 110.3 . . ?
C132 C133 H13I 110.3 . . ?
C134 C133 H13J 110.3 . . ?
C132 C133 H13J 110.3 . . ?
H13I C133 H13J 108.5 . . ?
C133 C134 H13B 109.5 . . ?
C133 C134 H13C 109.5 . . ?
H13B C134 H13C 109.5 . . ?
C133 C134 H13D 109.5 . . ?
H13B C134 H13D 109.5 . . ?
H13C C134 H13D 109.5 . . ?
C142 C141 N3 115.9(8) . . ?
C142 C141 H14G 108.3 . . ?
N3 C141 H14G 108.3 . . ?
C142 C141 H14H 108.3 . . ?
N3 C141 H14H 108.3 . . ?
H14G C141 H14H 107.4 . . ?
C141 C142 C143 113.3(11) . . ?
C141 C142 H14I 108.9 . . ?
C143 C142 H14I 108.9 . . ?
C141 C142 H14J 108.9 . . ?
C143 C142 H14J 108.9 . . ?
H14I C142 H14J 107.7 . . ?
C144 C143 C142 111.4(14) . . ?
C144 C143 H14K 109.4 . . ?
C142 C143 H14K 109.4 . . ?
C144 C143 H14L 109.4 . . ?
C142 C143 H14L 109.4 . . ?
H14K C143 H14L 108.0 . . ?
C143 C144 H14D 109.5 . . ?
C143 C144 H14E 109.5 . . ?
H14D C144 H14E 109.5 . . ?
C143 C144 H14F 109.5 . . ?
H14D C144 H14F 109.5 . . ?
H14E C144 H14F 109.5 . . ?
N4 C211 C212 116.7(9) . . ?
N4 C211 H21D 108.1 . . ?
C212 C211 H21D 108.1 . . ?
N4 C211 H21E 108.1 . . ?
C212 C211 H21E 108.1 . . ?
H21D C211 H21E 107.3 . . ?
C213 C212 C211 113.2(11) . . ?
C213 C212 H21F 108.9 . . ?
C211 C212 H21F 108.9 . . ?
C213 C212 H21G 108.9 . . ?
C211 C212 H21G 108.9 . . ?
H21F C212 H21G 107.8 . . ?
C212 C213 C214 113.0(12) . . ?
C212 C213 H21H 109.0 . . ?
C214 C213 H21H 109.0 . . ?
C212 C213 H21I 109.0 . . ?
C214 C213 H21I 109.0 . . ?
H21H C213 H21I 107.8 . . ?
C213 C214 H21A 109.5 . . ?
C213 C214 H21B 109.5 . . ?
H21A C214 H21B 109.5 . . ?
C213 C214 H21C 109.5 . . ?
H21A C214 H21C 109.5 . . ?
H21B C214 H21C 109.5 . . ?
N4 C221 C222 118.3(10) . . ?
N4 C221 H22D 107.7 . . ?
C222 C221 H22D 107.7 . . ?
N4 C221 H22E 107.7 . . ?
C222 C221 H22E 107.7 . . ?
H22D C221 H22E 107.1 . . ?
C223 C222 C221 109.7(10) . . ?
C223 C222 H22F 109.7 . . ?
C221 C222 H22F 109.7 . . ?
C223 C222 H22G 109.7 . . ?
C221 C222 H22G 109.7 . . ?
H22F C222 H22G 108.2 . . ?
C224 C223 C222 115.2(12) . . ?
C224 C223 H22H 108.5 . . ?
C222 C223 H22H 108.5 . . ?
C224 C223 H22I 108.5 . . ?
C222 C223 H22I 108.5 . . ?
H22H C223 H22I 107.5 . . ?
C223 C224 H22A 109.5 . . ?
C223 C224 H22B 109.5 . . ?
H22A C224 H22B 109.5 . . ?
C223 C224 H22C 109.5 . . ?
H22A C224 H22C 109.5 . . ?
H22B C224 H22C 109.5 . . ?
N4 C231 C232 116.2(10) . . ?
N4 C231 H23D 108.2 . . ?
C232 C231 H23D 108.2 . . ?
N4 C231 H23E 108.2 . . ?
C232 C231 H23E 108.2 . . ?
H23D C231 H23E 107.4 . . ?
C231 C232 C233 109.9(10) . . ?
C231 C232 H23F 109.7 . . ?
C233 C232 H23F 109.7 . . ?
C231 C232 H23G 109.7 . . ?
C233 C232 H23G 109.7 . . ?
H23F C232 H23G 108.2 . . ?
C234 C233 C232 114.8(15) . . ?
C234 C233 H23H 108.6 . . ?
C232 C233 H23H 108.6 . . ?
C234 C233 H23I 108.6 . . ?
C232 C233 H23I 108.6 . . ?
H23H C233 H23I 107.6 . . ?
C233 C234 H23A 109.5 . . ?
C233 C234 H23B 109.5 . . ?
H23A C234 H23B 109.5 . . ?
C233 C234 H23C 109.5 . . ?
H23A C234 H23C 109.5 . . ?
H23B C234 H23C 109.5 . . ?
N4 C241 C242 116.0(10) . . ?
N4 C241 H24D 108.3 . . ?
C242 C241 H24D 108.3 . . ?
N4 C241 H24E 108.3 . . ?
C242 C241 H24E 108.3 . . ?
H24D C241 H24E 107.4 . . ?
C243 C242 C241 105.5(11) . . ?
C243 C242 H24F 110.6 . . ?
C241 C242 H24F 110.6 . . ?
C243 C242 H24G 110.6 . . ?
C241 C242 H24G 110.6 . . ?
H24F C242 H24G 108.8 . . ?
C244 C243 C242 114.3(13) . . ?
C244 C243 H24H 108.7 . . ?
C242 C243 H24H 108.7 . . ?
C244 C243 H24I 108.7 . . ?
C242 C243 H24I 108.7 . . ?
H24H C243 H24I 107.6 . . ?
C243 C244 H24A 109.5 . . ?
C243 C244 H24B 109.5 . . ?
H24A C244 H24B 109.5 . . ?
C243 C244 H24C 109.5 . . ?
H24A C244 H24C 109.5 . . ?
H24B C244 H24C 109.5 . . ?

loop_
_geom_bond_atom_site_label_1
_geom_bond_atom_site_label_2
_geom_bond_distance
_geom_bond_site_symmetry_2
_geom_bond_publ_flag
Mo1 N1 1.737(7) . ?
Mo1 O7 1.926(6) . ?
Mo1 O9 1.974(6) . ?
Mo1 O8 1.983(6) . ?
Mo1 O10 2.001(6) . ?
Mo1 O1 2.222(5) . ?
Mo2 O2 1.687(6) . ?
Mo2 O15 1.910(6) . ?
Mo2 O11 1.921(7) . ?
Mo2 O7 1.929(6) . ?
Mo2 O12 1.945(6) . ?
Mo2 O1 2.349(5) . ?
Mo3 O3 1.689(6) . ?
Mo3 O8 1.897(6) . ?
Mo3 O16 1.923(6) . ?
Mo3 O13 1.930(7) . ?
Mo3 O11 1.948(7) . ?
Mo3 O1 2.342(5) . ?
Mo4 O4 1.699(6) . ?
Mo4 O9 1.903(5) . ?
Mo4 O12 1.927(6) . ?
Mo4 O17 1.939(6) . ?
Mo4 O14 1.957(6) . ?
Mo4 O1 2.331(5) . ?
Mo5 O5 1.690(6) . ?
Mo5 O10 1.892(6) . ?
Mo5 O14 1.936(6) . ?
Mo5 O13 1.939(6) . ?
Mo5 O18 1.940(6) . ?
Mo5 O1 2.350(5) . ?
Mo6 O6 1.690(6) . ?
Mo6 O18 1.907(6) . ?
Mo6 O17 1.933(6) . ?
Mo6 O16 1.935(6) . ?
Mo6 O15 1.949(6) . ?
Mo6 O1 2.378(5) . ?
N1 C1 1.404(10) . ?
N2 C11 1.401(12) . ?
N2 H2A 0.8600 . ?
N2 H2B 0.8600 . ?
N3 C121 1.525(10) . ?
N3 C141 1.535(12) . ?
N3 C111 1.542(11) . ?
N3 C131 1.550(10) . ?
N4 C211 1.507(12) . ?
N4 C231 1.521(13) . ?
N4 C221 1.533(13) . ?
N4 C241 1.547(14) . ?
N5 C16 1.143(17) . ?
C1 C6 1.393(12) . ?
C1 C2 1.438(12) . ?
C2 C3 1.394(12) . ?
C2 C7 1.526(12) . ?
C3 C4 1.389(12) . ?
C3 H3A 0.9300 . ?
C4 C5 1.412(12) . ?
C4 C8 1.486(12) . ?
C5 C6 1.397(12) . ?
C5 H5A 0.9300 . ?
C6 H6A 0.9300 . ?
C7 H7A 0.9600 . ?
C7 H7B 0.9600 . ?
C7 H7C 0.9600 . ?
C8 C13 1.415(13) . ?
C8 C9 1.437(13) . ?
C9 C10 1.445(13) . ?
C9 H9A 0.9300 . ?
C10 C11 1.443(15) . ?
C10 C14 1.515(15) . ?
C11 C12 1.348(14) . ?
C12 C13 1.398(12) . ?
C12 H12A 0.9300 . ?
C13 H13A 0.9300 . ?
C14 H14A 0.9600 . ?
C14 H14B 0.9600 . ?
C14 H14C 0.9600 . ?
C15 C16 1.450(19) . ?
C15 H15A 0.9600 . ?
C15 H15B 0.9600 . ?
C15 H15C 0.9600 . ?
C111 C112 1.530(10) . ?
C111 H11D 0.9700 . ?
C111 H11E 0.9700 . ?
C112 C113 1.515(10) . ?
C112 H11F 0.9700 . ?
C112 H11G 0.9700 . ?
C113 C114 1.516(10) . ?
C113 H11H 0.9700 . ?
C113 H11I 0.9700 . ?
C114 H11A 0.9600 . ?
C114 H11B 0.9600 . ?
C114 H11C 0.9600 . ?
C121 C122 1.529(10) . ?
C121 H12E 0.9700 . ?
C121 H12F 0.9700 . ?
C122 C123 1.512(10) . ?
C122 H12G 0.9700 . ?
C122 H12H 0.9700 . ?
C123 C124 1.525(11) . ?
C123 H12I 0.9700 . ?
C123 H12J 0.9700 . ?
C124 H12B 0.9600 . ?
C124 H12C 0.9600 . ?
C124 H12D 0.9600 . ?
C131 C132 1.527(10) . ?
C131 H13E 0.9700 . ?
C131 H13F 0.9700 . ?
C132 C133 1.587(12) . ?
C132 H13G 0.9700 . ?
C132 H13H 0.9700 . ?
C133 C134 1.521(8) . ?
C133 H13I 0.9700 . ?
C133 H13J 0.9700 . ?
C134 H13B 0.9600 . ?
C134 H13C 0.9600 . ?
C134 H13D 0.9600 . ?
C141 C142 1.523(11) . ?
C141 H14G 0.9700 . ?
C141 H14H 0.9700 . ?
C142 C143 1.534(12) . ?
C142 H14I 0.9700 . ?
C142 H14J 0.9700 . ?
C143 C144 1.480(8) . ?
C143 H14K 0.9700 . ?
C143 H14L 0.9700 . ?
C144 H14D 0.9600 . ?
C144 H14E 0.9600 . ?
C144 H14F 0.9600 . ?
C211 C212 1.518(11) . ?
C211 H21D 0.9700 . ?
C211 H21E 0.9700 . ?
C212 C213 1.509(12) . ?
C212 H21F 0.9700 . ?
C212 H21G 0.9700 . ?
C213 C214 1.515(8) . ?
C213 H21H 0.9700 . ?
C213 H21I 0.9700 . ?
C214 H21A 0.9600 . ?
C214 H21B 0.9600 . ?
C214 H21C 0.9600 . ?
C221 C222 1.551(11) . ?
C221 H22D 0.9700 . ?
C221 H22E 0.9700 . ?
C222 C223 1.529(11) . ?
C222 H22F 0.9700 . ?
C222 H22G 0.9700 . ?
C223 C224 1.497(12) . ?
C223 H22H 0.9700 . ?
C223 H22I 0.9700 . ?
C224 H22A 0.9600 . ?
C224 H22B 0.9600 . ?
C224 H22C 0.9600 . ?
C231 C232 1.524(11) . ?
C231 H23D 0.9700 . ?
C231 H23E 0.9700 . ?
C232 C233 1.532(12) . ?
C232 H23F 0.9700 . ?
C232 H23G 0.9700 . ?
C233 C234 1.520(14) . ?
C233 H23H 0.9700 . ?
C233 H23I 0.9700 . ?
C234 H23A 0.9600 . ?
C234 H23B 0.9600 . ?
C234 H23C 0.9600 . ?
C241 C242 1.549(12) . ?
C241 H24D 0.9700 . ?
C241 H24E 0.9700 . ?
C242 C243 1.530(13) . ?
C242 H24F 0.9700 . ?
C242 H24G 0.9700 . ?
C243 C244 1.491(8) . ?
C243 H24H 0.9700 . ?
C243 H24I 0.9700 . ?
C244 H24A 0.9600 . ?
C244 H24B 0.9600 . ?
C244 H24C 0.9600 . ?

loop_
_geom_hbond_atom_site_label_D
_geom_hbond_atom_site_label_H
_geom_hbond_atom_site_label_A
_geom_hbond_distance_DH
_geom_hbond_distance_HA
_geom_hbond_distance_DA
_geom_hbond_angle_DHA
_geom_hbond_site_symmetry_A
N2 H2A N5 0.86 2.52 3.125(17) 127.6 1_546
N2 H2B O2 0.86 2.39 3.200(12) 158.3 1_545
